data_4037884
loop_
_publ_author_name
'Zhao, Haiwei'
'Herbert, Simon'
'Kinzel, Tom'
'Zhang, Wei'
'Shen, Qilong'

_publ_section_title
;
 Two ligands transfer from Ag to Pd: En Route to (SIPr)Pd(CF2H)(X) and its
 Application in One-pot C-H Borylation/Difluoromethylation.
;
_journal_name_full 'The Journal of organic chemistry'
_journal_paper_doi 10.1021/acs.joc.9b03296
_journal_year 2020
_chemical_formula_moiety 'C56 H78 Cl2 F4 N4 Pd2'
_chemical_formula_sum 'C56 H78 Cl2 F4 N4 Pd2'
_chemical_formula_weight 1166.92
_space_group_crystal_system monoclinic
_space_group_IT_number 14
_space_group_name_Hall '-P 2ybc'
_space_group_name_H-M_alt 'P 1 21/c 1'
_atom_sites_solution_hydrogens geom
_atom_sites_solution_primary dual
_audit_creation_date 2019-01-07
_audit_creation_method
;
Olex2 1.2
(compiled 2018.05.29 svn.r3508 for OlexSys, GUI svn.r5506)
;
_cell_angle_alpha 90
_cell_angle_beta 106.8400(10)
_cell_angle_gamma 90
_cell_formula_units_Z 4
_cell_length_a 12.1509(3)
_cell_length_b 23.4957(5)
_cell_length_c 20.3383(5)
_cell_measurement_reflns_used 9997
_cell_measurement_temperature 170(2)
_cell_measurement_theta_max 54.916
_cell_measurement_theta_min 3.274
_cell_volume 5557.5(2)
_computing_cell_refinement 'SAINT v8.37A (Bruker, 2015)'
_computing_data_reduction 'SAINT v8.37A (Bruker, 2015)'
_computing_molecular_graphics 'Olex2 (Dolomanov et al., 2009)'
_computing_publication_material 'Olex2 (Dolomanov et al., 2009)'
_computing_structure_refinement 'ShelXL (Sheldrick, 2015)'
_computing_structure_solution 'ShelXT (Sheldrick, 2015)'
_diffrn_ambient_temperature 169.99
_diffrn_measured_fraction_theta_full 0.997
_diffrn_measured_fraction_theta_max 0.996
_diffrn_measurement_device_type 'Bruker D8 Venture'
_diffrn_measurement_method '\f and \w scans'
_diffrn_radiation_type GaK\a
_diffrn_radiation_wavelength 1.34139
_diffrn_reflns_av_R_equivalents 0.0853
_diffrn_reflns_av_unetI/netI 0.0624
_diffrn_reflns_Laue_measured_fraction_full 0.997
_diffrn_reflns_Laue_measured_fraction_max 0.996
_diffrn_reflns_limit_h_max 13
_diffrn_reflns_limit_h_min -14
_diffrn_reflns_limit_k_max 28
_diffrn_reflns_limit_k_min -28
_diffrn_reflns_limit_l_max 24
_diffrn_reflns_limit_l_min -24
_diffrn_reflns_number 53087
_diffrn_reflns_point_group_measured_fraction_full 0.997
_diffrn_reflns_point_group_measured_fraction_max 0.996
_diffrn_reflns_theta_full 53.594
_diffrn_reflns_theta_max 54.922
_diffrn_reflns_theta_min 3.273
_diffrn_standards_number 0
_exptl_absorpt_coefficient_mu 4.337
_exptl_absorpt_correction_T_max 0.7508
_exptl_absorpt_correction_T_min 0.1950
_exptl_absorpt_correction_type multi-scan
_exptl_absorpt_process_details
'SADABS-2016/2 (Bruker,2016/2) was used for absorption correction. wR2(int) was 0.1994 before and 0.1221 after correction. The Ratio of minimum to maximum transmission is 0.2597. The \l/2 correction factor is Not present.'
_exptl_crystal_colour colourless
_exptl_crystal_density_diffrn 1.395
_exptl_crystal_description block
_exptl_crystal_F_000 2416
_exptl_crystal_size_max 0.06
_exptl_crystal_size_mid 0.05
_exptl_crystal_size_min 0.03
_refine_diff_density_max 3.358
_refine_diff_density_min -3.013
_refine_diff_density_rms 0.215
_refine_ls_extinction_method none
_refine_ls_goodness_of_fit_ref 1.044
_refine_ls_hydrogen_treatment constr
_refine_ls_matrix_type full
_refine_ls_number_parameters 629
_refine_ls_number_reflns 10529
_refine_ls_number_restraints 0
_refine_ls_restrained_S_all 1.044
_refine_ls_R_factor_all 0.0829
_refine_ls_R_factor_gt 0.0774
_refine_ls_shift/su_max 0.003
_refine_ls_shift/su_mean 0.000
_refine_ls_structure_factor_coef Fsqd
_refine_ls_weighting_details 'w=1/[\s^2^(Fo^2^)+(0.1679P)^2^+4.6946P] where P=(Fo^2^+2Fc^2^)/3'
_refine_ls_weighting_scheme calc
_refine_ls_wR_factor_gt 0.2103
_refine_ls_wR_factor_ref 0.2178
_reflns_Friedel_coverage 0.000
_reflns_number_gt 9280
_reflns_number_total 10529
_reflns_threshold_expression 'I > 2\s(I)'
_cod_data_source_file jo9b03296_si_004.cif
_cod_data_source_block mj19018_0m
_cod_database_code 4037884
_shelx_shelxl_version_number 2016/6
_shelx_space_group_comment
;
The symmetry employed for this shelxl refinement is uniquely defined
by the following loop, which should always be used as a source of
symmetry information in preference to the above space-group names.
They are only intended as comments.
;
_shelx_estimated_absorpt_t_max 0.881
_shelx_estimated_absorpt_t_min 0.781
_olex2_refinement_description
;
1. Fixed Uiso
 At 1.2 times of:
  All C(H) groups, All C(H,H) groups
 At 1.5 times of:
  All C(H,H,H) groups
2.a Ternary CH refined with riding coordinates:
 C2(H2), C4(H4), C13(H13), C16(H16), C25(H25), C28(H28), C39(H39), C42(H42),
 C51(H51), C54(H54)
2.b Secondary CH2 refined with riding coordinates:
 C5(H5A,H5B), C6(H6A,H6B), C31(H31A,H31B), C32(H32A,H32B)
2.c Aromatic/amide H refined with riding coordinates:
 C9(H9), C10(H10), C11(H11), C21(H21), C22(H22), C23(H23), C35(H35), C36(H36),
 C37(H37), C47(H47), C48(H48), C49(H49)
2.d Idealised Me refined as rotating group:
 C14(H14A,H14B,H14C), C15(H15A,H15B,H15C), C17(H17A,H17B,H17C), C18(H18A,H18B,
 H18C), C26(H26A,H26B,H26C), C27(H27A,H27B,H27C), C29(H29A,H29B,H29C), C30(H30A,
 H30B,H30C), C40(H40B,H40A,H40C), C41(H41A,H41B,H41C), C43(H43A,H43B,H43C),
 C44(H44A,H44B,H44C), C52(H52A,H52B,H52C), C53(H53A,H53B,H53C), C55(H55A,H55B,
 H55C), C56(H56A,H56B,H56C)
;
_olex2_submission_special_instructions 'No special instructions were received'

loop_
_space_group_symop_operation_xyz
'x, y, z'
'-x, y+1/2, -z+1/2'
'-x, -y, -z'
'x, -y-1/2, z-1/2'

loop_
_atom_site_label
_atom_site_type_symbol
_atom_site_fract_x
_atom_site_fract_y
_atom_site_fract_z
_atom_site_U_iso_or_equiv
_atom_site_adp_type
_atom_site_occupancy
_atom_site_site_symmetry_order
_atom_site_calc_flag
_atom_site_refinement_flags_posn
Pd1 Pd 0.73877(3) 0.59329(2) 0.74888(2) 0.02353(15) Uani 1 1 d .
Pd2 Pd 0.65209(3) 0.68212(2) 0.60652(2) 0.02412(16) Uani 1 1 d .
Cl1 Cl 0.64711(13) 0.58291(5) 0.62641(6) 0.0360(3) Uani 1 1 d .
Cl2 Cl 0.68239(12) 0.69056(5) 0.73041(6) 0.0324(3) Uani 1 1 d .
F1 F 0.8962(3) 0.57732(13) 0.88505(15) 0.0377(7) Uani 1 1 d .
F2 F 0.7326(3) 0.61521(16) 0.88316(16) 0.0504(9) Uani 1 1 d .
F3 F 0.6555(5) 0.7027(2) 0.4678(2) 0.0738(13) Uani 1 1 d .
F4 F 0.5135(3) 0.64955(16) 0.47770(17) 0.0547(9) Uani 1 1 d .
N1 N 0.7623(3) 0.47522(15) 0.8071(2) 0.0252(8) Uani 1 1 d .
N2 N 0.8668(4) 0.48872(16) 0.7383(2) 0.0283(9) Uani 1 1 d .
N3 N 0.7304(4) 0.80246(17) 0.6232(2) 0.0303(9) Uani 1 1 d .
N4 N 0.5618(4) 0.79550(16) 0.5493(2) 0.0289(9) Uani 1 1 d .
C1 C 0.7926(4) 0.51299(19) 0.7659(2) 0.0246(9) Uani 1 1 d .
C2 C 0.8108(4) 0.6126(2) 0.8464(2) 0.0301(11) Uani 1 1 d .
H2 H 0.845037 0.651396 0.847572 0.036 Uiso 1 1 calc R
C3 C 0.6499(4) 0.7658(2) 0.5907(2) 0.0259(10) Uani 1 1 d .
C4 C 0.6259(5) 0.6650(2) 0.5073(3) 0.0398(13) Uani 1 1 d .
H4 H 0.672568 0.630222 0.505720 0.048 Uiso 1 1 calc R
C5 C 0.8142(5) 0.4188(2) 0.8027(3) 0.0327(11) Uani 1 1 d .
H5A H 0.757747 0.392425 0.772882 0.039 Uiso 1 1 calc R
H5B H 0.845608 0.401410 0.848680 0.039 Uiso 1 1 calc R
C6 C 0.9086(5) 0.4340(2) 0.7713(3) 0.0394(12) Uani 1 1 d .
H6A H 0.983545 0.438229 0.806773 0.047 Uiso 1 1 calc R
H6B H 0.915741 0.405172 0.737192 0.047 Uiso 1 1 calc R
C7 C 0.6674(4) 0.47966(18) 0.8354(2) 0.0258(10) Uani 1 1 d .
C8 C 0.6901(5) 0.4783(2) 0.9073(3) 0.0304(11) Uani 1 1 d .
C9 C 0.5975(5) 0.4815(2) 0.9340(3) 0.0386(12) Uani 1 1 d .
H9 H 0.610464 0.480936 0.982402 0.046 Uiso 1 1 calc R
C10 C 0.4853(5) 0.4856(2) 0.8906(3) 0.0401(13) Uani 1 1 d .
H10 H 0.422600 0.488477 0.909542 0.048 Uiso 1 1 calc R
C11 C 0.4654(5) 0.4855(2) 0.8202(3) 0.0393(13) Uani 1 1 d .
H11 H 0.388631 0.487998 0.791293 0.047 Uiso 1 1 calc R
C12 C 0.5548(4) 0.48172(19) 0.7907(3) 0.0294(10) Uani 1 1 d .
C13 C 0.5259(5) 0.4772(2) 0.7133(3) 0.0379(12) Uani 1 1 d .
H13 H 0.595907 0.488167 0.699944 0.046 Uiso 1 1 calc R
C14 C 0.4285(5) 0.5172(3) 0.6763(4) 0.0571(18) Uani 1 1 d .
H14A H 0.356215 0.504124 0.683389 0.086 Uiso 1 1 calc GR
H14B H 0.421382 0.517437 0.627093 0.086 Uiso 1 1 calc GR
H14C H 0.445578 0.555801 0.694809 0.086 Uiso 1 1 calc GR
C15 C 0.4957(7) 0.4161(3) 0.6899(4) 0.0566(17) Uani 1 1 d .
H15A H 0.560207 0.391067 0.712185 0.085 Uiso 1 1 calc GR
H15B H 0.480103 0.413781 0.639971 0.085 Uiso 1 1 calc GR
H15C H 0.427236 0.404175 0.702615 0.085 Uiso 1 1 calc GR
C16 C 0.8096(5) 0.4718(2) 0.9567(3) 0.0345(11) Uani 1 1 d .
H16 H 0.866580 0.475520 0.929924 0.041 Uiso 1 1 calc R
C17 C 0.8380(6) 0.5166(3) 1.0138(3) 0.0477(15) Uani 1 1 d .
H17A H 0.829980 0.554700 0.993387 0.072 Uiso 1 1 calc GR
H17B H 0.917175 0.511190 1.042814 0.072 Uiso 1 1 calc GR
H17C H 0.785029 0.512561 1.041830 0.072 Uiso 1 1 calc GR
C18 C 0.8231(6) 0.4122(2) 0.9895(3) 0.0481(16) Uani 1 1 d .
H18A H 0.772317 0.408836 1.018952 0.072 Uiso 1 1 calc GR
H18B H 0.903032 0.406675 1.017115 0.072 Uiso 1 1 calc GR
H18C H 0.802460 0.383294 0.953291 0.072 Uiso 1 1 calc GR
C19 C 0.9170(5) 0.5121(2) 0.6878(3) 0.0310(11) Uani 1 1 d .
C20 C 1.0123(5) 0.5480(2) 0.7098(3) 0.0353(12) Uani 1 1 d .
C21 C 1.0641(6) 0.5675(3) 0.6597(4) 0.0515(16) Uani 1 1 d .
H21 H 1.128268 0.592458 0.672641 0.062 Uiso 1 1 calc R
C22 C 1.0222(7) 0.5506(3) 0.5935(4) 0.0590(18) Uani 1 1 d .
H22 H 1.059157 0.563162 0.560802 0.071 Uiso 1 1 calc R
C23 C 0.9265(7) 0.5155(3) 0.5722(3) 0.0549(17) Uani 1 1 d .
H23 H 0.897385 0.505614 0.525029 0.066 Uiso 1 1 calc R
C24 C 0.8731(5) 0.4945(2) 0.6189(3) 0.0388(12) Uani 1 1 d .
C25 C 0.7679(6) 0.4555(2) 0.5940(3) 0.0441(14) Uani 1 1 d .
H25 H 0.723437 0.456095 0.628414 0.053 Uiso 1 1 calc R
C26 C 0.6883(7) 0.4717(3) 0.5236(3) 0.061(2) Uani 1 1 d .
H26A H 0.658360 0.510212 0.525660 0.092 Uiso 1 1 calc GR
H26B H 0.624097 0.444743 0.510391 0.092 Uiso 1 1 calc GR
H26C H 0.731186 0.470645 0.489604 0.092 Uiso 1 1 calc GR
C27 C 0.8089(9) 0.3941(3) 0.5874(5) 0.092(4) Uani 1 1 d .
H27A H 0.849686 0.392929 0.552389 0.138 Uiso 1 1 calc GR
H27B H 0.742212 0.368623 0.574114 0.138 Uiso 1 1 calc GR
H27C H 0.860656 0.381799 0.631662 0.138 Uiso 1 1 calc GR
C28 C 1.0611(5) 0.5674(2) 0.7831(3) 0.0362(12) Uani 1 1 d .
H28 H 1.013051 0.550569 0.810627 0.043 Uiso 1 1 calc R
C29 C 1.0550(6) 0.6326(2) 0.7883(3) 0.0493(15) Uani 1 1 d .
H29A H 1.100455 0.650120 0.761025 0.074 Uiso 1 1 calc GR
H29B H 1.085922 0.644163 0.836453 0.074 Uiso 1 1 calc GR
H29C H 0.974810 0.644988 0.770813 0.074 Uiso 1 1 calc GR
C30 C 1.1846(5) 0.5467(3) 0.8138(4) 0.0509(15) Uani 1 1 d .
H30A H 1.186123 0.504961 0.812919 0.076 Uiso 1 1 calc GR
H30B H 1.213835 0.559978 0.861314 0.076 Uiso 1 1 calc GR
H30C H 1.232957 0.561709 0.786727 0.076 Uiso 1 1 calc GR
C31 C 0.7068(5) 0.8607(2) 0.5953(3) 0.0440(14) Uani 1 1 d .
H31A H 0.751799 0.869640 0.563064 0.053 Uiso 1 1 calc R
H31B H 0.723322 0.889528 0.632394 0.053 Uiso 1 1 calc R
C32 C 0.5796(5) 0.8573(2) 0.5586(3) 0.0443(15) Uani 1 1 d .
H32A H 0.533228 0.873382 0.586869 0.053 Uiso 1 1 calc R
H32B H 0.560277 0.877280 0.513828 0.053 Uiso 1 1 calc R
C33 C 0.8481(4) 0.7901(2) 0.6636(3) 0.0299(11) Uani 1 1 d .
C34 C 0.9267(5) 0.7703(2) 0.6312(3) 0.0353(12) Uani 1 1 d .
C35 C 1.0405(5) 0.7631(3) 0.6705(3) 0.0462(15) Uani 1 1 d .
H35 H 1.095505 0.749154 0.649441 0.055 Uiso 1 1 calc R
C36 C 1.0742(5) 0.7760(2) 0.7393(4) 0.0517(18) Uani 1 1 d .
H36 H 1.152140 0.771014 0.765396 0.062 Uiso 1 1 calc R
C37 C 0.9953(5) 0.7962(2) 0.7707(3) 0.0446(15) Uani 1 1 d .
H37 H 1.019997 0.804780 0.818378 0.054 Uiso 1 1 calc R
C38 C 0.8794(5) 0.8045(2) 0.7337(3) 0.0358(12) Uani 1 1 d .
C39 C 0.7988(5) 0.8308(3) 0.7699(3) 0.0432(13) Uani 1 1 d .
H39 H 0.718037 0.826827 0.739649 0.052 Uiso 1 1 calc R
C40 C 0.8070(8) 0.8033(3) 0.8392(3) 0.065(2) Uani 1 1 d .
H40B H 0.743987 0.817151 0.856003 0.098 Uiso 1 1 calc GR
H40A H 0.880743 0.813287 0.872167 0.098 Uiso 1 1 calc GR
H40C H 0.801441 0.761888 0.833758 0.098 Uiso 1 1 calc GR
C41 C 0.8253(6) 0.8940(3) 0.7828(4) 0.0548(17) Uani 1 1 d .
H41A H 0.898838 0.898462 0.818514 0.082 Uiso 1 1 calc GR
H41B H 0.764089 0.912060 0.797961 0.082 Uiso 1 1 calc GR
H41C H 0.830022 0.912086 0.740307 0.082 Uiso 1 1 calc GR
C42 C 0.8948(5) 0.7566(2) 0.5547(3) 0.0419(13) Uani 1 1 d .
H42 H 0.809527 0.760369 0.535520 0.050 Uiso 1 1 calc R
C43 C 0.9280(7) 0.6948(3) 0.5429(4) 0.0573(17) Uani 1 1 d .
H43A H 1.011785 0.690724 0.558938 0.086 Uiso 1 1 calc GR
H43B H 0.900467 0.685897 0.493752 0.086 Uiso 1 1 calc GR
H43C H 0.892697 0.668659 0.568402 0.086 Uiso 1 1 calc GR
C44 C 0.9513(7) 0.7994(4) 0.5170(4) 0.064(2) Uani 1 1 d .
H44A H 0.930493 0.838196 0.526302 0.096 Uiso 1 1 calc GR
H44B H 0.924259 0.792052 0.467456 0.096 Uiso 1 1 calc GR
H44C H 1.035040 0.794986 0.533182 0.096 Uiso 1 1 calc GR
C45 C 0.4468(4) 0.77721(18) 0.5131(2) 0.0265(10) Uani 1 1 d .
C46 C 0.3724(4) 0.7590(2) 0.5500(2) 0.0294(10) Uani 1 1 d .
C47 C 0.2575(5) 0.7488(2) 0.5127(3) 0.0382(12) Uani 1 1 d .
H47 H 0.205083 0.735696 0.536069 0.046 Uiso 1 1 calc R
C48 C 0.2195(5) 0.7575(3) 0.4428(3) 0.0420(14) Uani 1 1 d .
H48 H 0.140936 0.751468 0.418552 0.050 Uiso 1 1 calc R
C49 C 0.2950(5) 0.7747(2) 0.4083(3) 0.0407(13) Uani 1 1 d .
H49 H 0.267700 0.780033 0.359988 0.049 Uiso 1 1 calc R
C50 C 0.4100(5) 0.7845(2) 0.4416(3) 0.0341(11) Uani 1 1 d .
C51 C 0.4896(5) 0.8019(3) 0.3996(3) 0.0425(13) Uani 1 1 d .
H51 H 0.569855 0.804205 0.430948 0.051 Uiso 1 1 calc R
C52 C 0.4863(7) 0.7573(3) 0.3439(3) 0.0597(19) Uani 1 1 d .
H52A H 0.499230 0.719351 0.364890 0.090 Uiso 1 1 calc GR
H52B H 0.546575 0.765650 0.322117 0.090 Uiso 1 1 calc GR
H52C H 0.411047 0.758260 0.309274 0.090 Uiso 1 1 calc GR
C53 C 0.4560(6) 0.8601(3) 0.3667(4) 0.063(2) Uani 1 1 d .
H53A H 0.377693 0.858418 0.335501 0.095 Uiso 1 1 calc GR
H53B H 0.509477 0.870973 0.340919 0.095 Uiso 1 1 calc GR
H53C H 0.459272 0.888431 0.402660 0.095 Uiso 1 1 calc GR
C54 C 0.4076(5) 0.7531(2) 0.6277(3) 0.0343(11) Uani 1 1 d .
H54 H 0.493197 0.756269 0.645137 0.041 Uiso 1 1 calc R
C55 C 0.3556(6) 0.8012(3) 0.6591(3) 0.0438(14) Uani 1 1 d .
H55A H 0.378516 0.837887 0.644205 0.066 Uiso 1 1 calc GR
H55B H 0.383270 0.798735 0.709357 0.066 Uiso 1 1 calc GR
H55C H 0.271578 0.798082 0.644071 0.066 Uiso 1 1 calc GR
C56 C 0.3727(6) 0.6946(3) 0.6494(3) 0.0445(14) Uani 1 1 d .
H56A H 0.288840 0.692803 0.639146 0.067 Uiso 1 1 calc GR
H56B H 0.408126 0.689208 0.698800 0.067 Uiso 1 1 calc GR
H56C H 0.398909 0.664585 0.624030 0.067 Uiso 1 1 calc GR

loop_
_atom_site_aniso_label
_atom_site_aniso_U_11
_atom_site_aniso_U_22
_atom_site_aniso_U_33
_atom_site_aniso_U_23
_atom_site_aniso_U_13
_atom_site_aniso_U_12
Pd1 0.0298(2) 0.0131(2) 0.0258(2) 0.00080(11) 0.00499(16) 0.00176(12)
Pd2 0.0294(2) 0.0153(2) 0.0256(2) 0.00200(11) 0.00471(16) 0.00262(12)
Cl1 0.0573(8) 0.0152(5) 0.0296(6) 0.0011(4) 0.0034(6) 0.0006(5)
Cl2 0.0502(8) 0.0170(5) 0.0280(6) 0.0015(4) 0.0081(5) 0.0073(5)
F1 0.0421(18) 0.0321(15) 0.0323(15) -0.0008(13) 0.0005(13) 0.0055(13)
F2 0.051(2) 0.061(2) 0.0370(17) -0.0035(16) 0.0105(15) 0.0178(18)
F3 0.104(4) 0.058(3) 0.055(2) 0.002(2) 0.016(2) 0.005(2)
F4 0.059(2) 0.055(2) 0.0408(18) -0.0099(16) -0.0008(16) -0.0146(18)
N1 0.032(2) 0.0119(16) 0.032(2) 0.0013(15) 0.0085(16) 0.0016(15)
N2 0.034(2) 0.0151(18) 0.037(2) 0.0018(16) 0.0131(18) 0.0013(16)
N3 0.030(2) 0.0190(18) 0.036(2) 0.0049(17) 0.0011(18) 0.0023(16)
N4 0.029(2) 0.0158(18) 0.036(2) 0.0014(16) -0.0004(17) 0.0017(15)
C1 0.026(2) 0.018(2) 0.028(2) -0.0042(18) 0.0047(18) 0.0002(18)
C2 0.036(3) 0.021(2) 0.031(2) 0.0009(19) 0.006(2) -0.002(2)
C3 0.028(2) 0.025(2) 0.025(2) 0.0018(19) 0.0075(18) -0.0007(18)
C4 0.058(4) 0.030(3) 0.028(3) 0.001(2) 0.009(2) 0.001(3)
C5 0.041(3) 0.014(2) 0.044(3) 0.001(2) 0.013(2) 0.004(2)
C6 0.049(3) 0.021(2) 0.054(3) 0.007(2) 0.023(3) 0.009(2)
C7 0.035(3) 0.0121(19) 0.032(2) 0.0026(17) 0.012(2) 0.0018(18)
C8 0.042(3) 0.016(2) 0.034(3) 0.0041(19) 0.012(2) 0.000(2)
C9 0.054(3) 0.031(3) 0.037(3) 0.003(2) 0.023(3) 0.000(2)
C10 0.045(3) 0.030(3) 0.055(3) 0.005(2) 0.030(3) 0.005(2)
C11 0.037(3) 0.027(3) 0.052(3) 0.007(2) 0.009(3) 0.004(2)
C12 0.034(3) 0.015(2) 0.040(3) 0.0038(19) 0.014(2) -0.0005(18)
C13 0.035(3) 0.040(3) 0.033(3) 0.004(2) 0.001(2) -0.004(2)
C14 0.037(3) 0.069(5) 0.059(4) 0.025(3) 0.005(3) 0.011(3)
C15 0.063(4) 0.050(4) 0.051(4) -0.017(3) 0.006(3) -0.012(3)
C16 0.042(3) 0.029(3) 0.029(2) -0.001(2) 0.005(2) -0.002(2)
C17 0.068(4) 0.034(3) 0.040(3) -0.005(2) 0.013(3) -0.012(3)
C18 0.064(4) 0.033(3) 0.038(3) 0.004(2) -0.001(3) 0.005(3)
C19 0.040(3) 0.020(2) 0.038(3) -0.002(2) 0.019(2) 0.005(2)
C20 0.041(3) 0.022(2) 0.048(3) 0.001(2) 0.022(2) -0.001(2)
C21 0.063(4) 0.041(3) 0.064(4) -0.004(3) 0.040(3) -0.011(3)
C22 0.084(5) 0.052(4) 0.058(4) -0.003(3) 0.048(4) -0.008(4)
C23 0.084(5) 0.048(4) 0.038(3) -0.004(3) 0.026(3) 0.004(3)
C24 0.053(3) 0.029(3) 0.038(3) -0.003(2) 0.019(3) 0.006(2)
C25 0.058(4) 0.030(3) 0.039(3) -0.009(2) 0.007(3) -0.002(3)
C26 0.079(5) 0.052(4) 0.040(3) -0.011(3) -0.002(3) 0.012(4)
C27 0.095(7) 0.032(4) 0.112(7) -0.018(4) -0.030(6) 0.007(4)
C28 0.034(3) 0.028(3) 0.048(3) -0.001(2) 0.015(2) -0.006(2)
C29 0.057(4) 0.028(3) 0.061(4) -0.012(3) 0.014(3) -0.007(3)
C30 0.046(4) 0.043(3) 0.061(4) 0.002(3) 0.012(3) -0.005(3)
C31 0.037(3) 0.022(2) 0.061(4) 0.012(2) -0.006(3) -0.003(2)
C32 0.042(3) 0.018(2) 0.056(3) 0.000(2) -0.013(3) 0.001(2)
C33 0.026(2) 0.020(2) 0.038(3) 0.009(2) 0.001(2) -0.0021(18)
C34 0.031(3) 0.026(2) 0.045(3) 0.007(2) 0.005(2) -0.001(2)
C35 0.029(3) 0.035(3) 0.068(4) 0.007(3) 0.004(3) 0.002(2)
C36 0.037(3) 0.028(3) 0.070(4) 0.013(3) -0.015(3) 0.004(2)
C37 0.049(3) 0.024(2) 0.045(3) 0.005(2) -0.013(3) -0.003(2)
C38 0.038(3) 0.021(2) 0.043(3) 0.010(2) 0.003(2) -0.003(2)
C39 0.047(3) 0.041(3) 0.041(3) -0.005(3) 0.011(3) -0.014(3)
C40 0.097(6) 0.059(4) 0.037(3) -0.004(3) 0.016(4) -0.027(4)
C41 0.058(4) 0.041(3) 0.072(4) -0.004(3) 0.029(4) 0.000(3)
C42 0.039(3) 0.039(3) 0.048(3) 0.006(3) 0.013(2) 0.003(2)
C43 0.065(5) 0.051(4) 0.056(4) -0.004(3) 0.018(3) 0.007(3)
C44 0.063(5) 0.065(5) 0.072(5) 0.029(4) 0.032(4) 0.014(4)
C45 0.023(2) 0.017(2) 0.034(2) -0.0009(18) -0.0003(19) 0.0046(17)
C46 0.032(3) 0.021(2) 0.031(2) -0.0016(19) 0.002(2) 0.0068(19)
C47 0.034(3) 0.035(3) 0.043(3) -0.006(2) 0.007(2) -0.007(2)
C48 0.034(3) 0.041(3) 0.041(3) -0.008(2) -0.006(2) -0.001(2)
C49 0.046(3) 0.036(3) 0.031(3) -0.003(2) -0.002(2) 0.006(2)
C50 0.045(3) 0.021(2) 0.032(3) -0.0020(19) 0.004(2) 0.002(2)
C51 0.049(3) 0.037(3) 0.041(3) 0.014(2) 0.011(3) 0.008(3)
C52 0.076(5) 0.071(5) 0.038(3) 0.007(3) 0.026(3) 0.017(4)
C53 0.061(4) 0.056(4) 0.067(4) 0.035(4) 0.010(3) 0.009(3)
C54 0.037(3) 0.031(3) 0.033(3) -0.001(2) 0.007(2) 0.002(2)
C55 0.054(4) 0.039(3) 0.038(3) -0.006(2) 0.014(3) 0.009(3)
C56 0.050(4) 0.037(3) 0.045(3) 0.008(3) 0.012(3) 0.006(3)

loop_
_atom_type_symbol
_atom_type_description
_atom_type_scat_dispersion_real
_atom_type_scat_dispersion_imag
_atom_type_scat_source
C C 0.0148 0.0070 'International Tables Vol C Tables 4.2.6.8 and 6.1.1.4'
H H 0.0000 0.0000 'International Tables Vol C Tables 4.2.6.8 and 6.1.1.4'
Cl Cl 0.3294 0.5404 'International Tables Vol C Tables 4.2.6.8 and 6.1.1.4'
F F 0.0599 0.0411 'International Tables Vol C Tables 4.2.6.8 and 6.1.1.4'
N N 0.0253 0.0136 'International Tables Vol C Tables 4.2.6.8 and 6.1.1.4'
Pd Pd 0.0665 3.1312 'International Tables Vol C Tables 4.2.6.8 and 6.1.1.4'

loop_
_geom_angle_atom_site_label_1
_geom_angle_atom_site_label_2
_geom_angle_atom_site_label_3
_geom_angle
Cl2 Pd1 Cl1 84.79(4)
C1 Pd1 Cl1 96.48(13)
C1 Pd1 Cl2 177.64(14)
C2 Pd1 Cl1 172.49(14)
C2 Pd1 Cl2 87.82(14)
C2 Pd1 C1 90.87(19)
Cl1 Pd2 Cl2 84.70(4)
C3 Pd2 Cl1 177.55(15)
C3 Pd2 Cl2 94.43(14)
C4 Pd2 Cl1 88.25(17)
C4 Pd2 Cl2 172.94(16)
C4 Pd2 C3 92.6(2)
Pd2 Cl1 Pd1 92.84(4)
Pd1 Cl2 Pd2 92.02(4)
C1 N1 C5 110.7(4)
C1 N1 C7 126.9(4)
C7 N1 C5 119.7(4)
C1 N2 C6 111.8(4)
C1 N2 C19 128.1(4)
C19 N2 C6 119.7(4)
C3 N3 C31 112.2(4)
C3 N3 C33 127.8(4)
C33 N3 C31 116.8(4)
C3 N4 C32 111.7(4)
C3 N4 C45 129.8(4)
C45 N4 C32 116.3(4)
N1 C1 Pd1 126.7(4)
N2 C1 Pd1 124.4(3)
N2 C1 N1 108.9(4)
Pd1 C2 H2 107.1
F1 C2 Pd1 118.4(3)
F1 C2 H2 107.1
F2 C2 Pd1 112.5(3)
F2 C2 F1 104.0(4)
F2 C2 H2 107.1
N3 C3 Pd2 126.0(3)
N3 C3 N4 108.2(4)
N4 C3 Pd2 125.6(3)
Pd2 C4 H4 105.8
F3 C4 Pd2 119.4(4)
F3 C4 F4 108.9(5)
F3 C4 H4 105.8
F4 C4 Pd2 110.2(4)
F4 C4 H4 105.8
N1 C5 H5A 111.4
N1 C5 H5B 111.4
N1 C5 C6 101.7(4)
H5A C5 H5B 109.3
C6 C5 H5A 111.4
C6 C5 H5B 111.4
N2 C6 C5 101.3(4)
N2 C6 H6A 111.5
N2 C6 H6B 111.5
C5 C6 H6A 111.5
C5 C6 H6B 111.5
H6A C6 H6B 109.3
C8 C7 N1 118.5(4)
C12 C7 N1 119.2(4)
C12 C7 C8 122.2(5)
C7 C8 C16 123.5(5)
C9 C8 C7 118.0(5)
C9 C8 C16 118.6(5)
C8 C9 H9 119.6
C8 C9 C10 120.7(5)
C10 C9 H9 119.6
C9 C10 H10 120.0
C11 C10 C9 120.0(5)
C11 C10 H10 120.0
C10 C11 H11 119.2
C10 C11 C12 121.7(5)
C12 C11 H11 119.2
C7 C12 C13 124.0(5)
C11 C12 C7 117.3(5)
C11 C12 C13 118.6(5)
C12 C13 H13 107.8
C12 C13 C14 112.5(5)
C12 C13 C15 110.7(5)
C14 C13 H13 107.8
C15 C13 H13 107.8
C15 C13 C14 110.1(5)
C13 C14 H14A 109.5
C13 C14 H14B 109.5
C13 C14 H14C 109.5
H14A C14 H14B 109.5
H14A C14 H14C 109.5
H14B C14 H14C 109.5
C13 C15 H15A 109.5
C13 C15 H15B 109.5
C13 C15 H15C 109.5
H15A C15 H15B 109.5
H15A C15 H15C 109.5
H15B C15 H15C 109.5
C8 C16 H16 108.2
C8 C16 C17 113.2(5)
C8 C16 C18 109.9(5)
C17 C16 H16 108.2
C17 C16 C18 108.9(4)
C18 C16 H16 108.2
C16 C17 H17A 109.5
C16 C17 H17B 109.5
C16 C17 H17C 109.5
H17A C17 H17B 109.5
H17A C17 H17C 109.5
H17B C17 H17C 109.5
C16 C18 H18A 109.5
C16 C18 H18B 109.5
C16 C18 H18C 109.5
H18A C18 H18B 109.5
H18A C18 H18C 109.5
H18B C18 H18C 109.5
C20 C19 N2 118.9(5)
C20 C19 C24 122.3(5)
C24 C19 N2 118.6(5)
C19 C20 C21 117.6(5)
C19 C20 C28 123.5(5)
C21 C20 C28 118.9(5)
C20 C21 H21 119.9
C22 C21 C20 120.2(6)
C22 C21 H21 119.9
C21 C22 H22 119.2
C21 C22 C23 121.6(6)
C23 C22 H22 119.2
C22 C23 H23 119.5
C24 C23 C22 120.9(6)
C24 C23 H23 119.5
C19 C24 C25 122.8(5)
C23 C24 C19 117.4(6)
C23 C24 C25 119.8(5)
C24 C25 H25 109.1
C24 C25 C27 109.2(6)
C26 C25 C24 113.6(5)
C26 C25 H25 109.1
C26 C25 C27 106.6(5)
C27 C25 H25 109.1
C25 C26 H26A 109.5
C25 C26 H26B 109.5
C25 C26 H26C 109.5
H26A C26 H26B 109.5
H26A C26 H26C 109.5
H26B C26 H26C 109.5
C25 C27 H27A 109.5
C25 C27 H27B 109.5
C25 C27 H27C 109.5
H27A C27 H27B 109.5
H27A C27 H27C 109.5
H27B C27 H27C 109.5
C20 C28 H28 107.9
C20 C28 C29 110.9(5)
C20 C28 C30 111.4(5)
C29 C28 H28 107.9
C30 C28 H28 107.9
C30 C28 C29 110.5(5)
C28 C29 H29A 109.5
C28 C29 H29B 109.5
C28 C29 H29C 109.5
H29A C29 H29B 109.5
H29A C29 H29C 109.5
H29B C29 H29C 109.5
C28 C30 H30A 109.5
C28 C30 H30B 109.5
C28 C30 H30C 109.5
H30A C30 H30B 109.5
H30A C30 H30C 109.5
H30B C30 H30C 109.5
N3 C31 H31A 111.5
N3 C31 H31B 111.5
N3 C31 C32 101.3(4)
H31A C31 H31B 109.3
C32 C31 H31A 111.5
C32 C31 H31B 111.5
N4 C32 C31 102.0(4)
N4 C32 H32A 111.4
N4 C32 H32B 111.4
C31 C32 H32A 111.4
C31 C32 H32B 111.4
H32A C32 H32B 109.2
C34 C33 N3 119.8(5)
C34 C33 C38 122.7(5)
C38 C33 N3 117.2(5)
C33 C34 C35 118.3(5)
C33 C34 C42 123.2(5)
C35 C34 C42 118.5(5)
C34 C35 H35 119.6
C36 C35 C34 120.7(6)
C36 C35 H35 119.6
C35 C36 H36 119.8
C35 C36 C37 120.4(5)
C37 C36 H36 119.8
C36 C37 H37 119.3
C36 C37 C38 121.5(6)
C38 C37 H37 119.3
C33 C38 C39 124.6(5)
C37 C38 C33 116.4(5)
C37 C38 C39 118.9(5)
C38 C39 H39 108.6
C38 C39 C40 113.3(6)
C38 C39 C41 110.3(5)
C40 C39 H39 108.6
C41 C39 H39 108.6
C41 C39 C40 107.4(5)
C39 C40 H40B 109.5
C39 C40 H40A 109.5
C39 C40 H40C 109.5
H40B C40 H40A 109.5
H40B C40 H40C 109.5
H40A C40 H40C 109.5
C39 C41 H41A 109.5
C39 C41 H41B 109.5
C39 C41 H41C 109.5
H41A C41 H41B 109.5
H41A C41 H41C 109.5
H41B C41 H41C 109.5
C34 C42 H42 108.0
C34 C42 C43 110.9(5)
C34 C42 C44 110.7(5)
C43 C42 H42 108.0
C44 C42 H42 108.0
C44 C42 C43 111.1(6)
C42 C43 H43A 109.5
C42 C43 H43B 109.5
C42 C43 H43C 109.5
H43A C43 H43B 109.5
H43A C43 H43C 109.5
H43B C43 H43C 109.5
C42 C44 H44A 109.5
C42 C44 H44B 109.5
C42 C44 H44C 109.5
H44A C44 H44B 109.5
H44A C44 H44C 109.5
H44B C44 H44C 109.5
C46 C45 N4 119.9(4)
C46 C45 C50 122.2(4)
C50 C45 N4 117.5(5)
C45 C46 C47 117.3(5)
C45 C46 C54 123.8(4)
C47 C46 C54 118.8(5)
C46 C47 H47 119.4
C48 C47 C46 121.1(5)
C48 C47 H47 119.4
C47 C48 H48 120.0
C49 C48 C47 120.0(5)
C49 C48 H48 120.0
C48 C49 H49 119.0
C48 C49 C50 122.0(5)
C50 C49 H49 119.0
C45 C50 C51 123.5(5)
C49 C50 C45 117.4(5)
C49 C50 C51 119.1(5)
C50 C51 H51 108.6
C50 C51 C52 110.3(5)
C50 C51 C53 110.8(5)
C52 C51 H51 108.6
C53 C51 H51 108.6
C53 C51 C52 110.0(6)
C51 C52 H52A 109.5
C51 C52 H52B 109.5
C51 C52 H52C 109.5
H52A C52 H52B 109.5
H52A C52 H52C 109.5
H52B C52 H52C 109.5
C51 C53 H53A 109.5
C51 C53 H53B 109.5
C51 C53 H53C 109.5
H53A C53 H53B 109.5
H53A C53 H53C 109.5
H53B C53 H53C 109.5
C46 C54 H54 108.1
C46 C54 C55 110.0(4)
C46 C54 C56 111.2(4)
C55 C54 H54 108.1
C55 C54 C56 111.2(5)
C56 C54 H54 108.1
C54 C55 H55A 109.5
C54 C55 H55B 109.5
C54 C55 H55C 109.5
H55A C55 H55B 109.5
H55A C55 H55C 109.5
H55B C55 H55C 109.5
C54 C56 H56A 109.5
C54 C56 H56B 109.5
C54 C56 H56C 109.5
H56A C56 H56B 109.5
H56A C56 H56C 109.5
H56B C56 H56C 109.5

loop_
_geom_bond_atom_site_label_1
_geom_bond_atom_site_label_2
_geom_bond_distance
Pd1 Cl1 2.4282(13)
Pd1 Cl2 2.3841(11)
Pd1 C1 1.994(4)
Pd1 C2 1.974(5)
Pd2 Cl1 2.3695(12)
Pd2 Cl2 2.4465(12)
Pd2 C3 1.991(5)
Pd2 C4 1.991(5)
F1 C2 1.381(6)
F2 C2 1.371(6)
F3 C4 1.316(7)
F4 C4 1.372(7)
N1 C1 1.344(6)
N1 C5 1.483(6)
N1 C7 1.434(6)
N2 C1 1.321(6)
N2 C6 1.472(6)
N2 C19 1.445(7)
N3 C3 1.327(6)
N3 C31 1.478(6)
N3 C33 1.457(6)
N4 C3 1.349(6)
N4 C32 1.471(6)
N4 C45 1.443(6)
C2 H2 1.0000
C4 H4 1.0000
C5 H5A 0.9900
C5 H5B 0.9900
C5 C6 1.509(8)
C6 H6A 0.9900
C6 H6B 0.9900
C7 C8 1.409(7)
C7 C12 1.407(7)
C8 C9 1.386(8)
C8 C16 1.515(7)
C9 H9 0.9500
C9 C10 1.396(8)
C10 H10 0.9500
C10 C11 1.382(8)
C11 H11 0.9500
C11 C12 1.388(8)
C12 C13 1.513(7)
C13 H13 1.0000
C13 C14 1.528(8)
C13 C15 1.523(8)
C14 H14A 0.9800
C14 H14B 0.9800
C14 H14C 0.9800
C15 H15A 0.9800
C15 H15B 0.9800
C15 H15C 0.9800
C16 H16 1.0000
C16 C17 1.532(7)
C16 C18 1.538(7)
C17 H17A 0.9800
C17 H17B 0.9800
C17 H17C 0.9800
C18 H18A 0.9800
C18 H18B 0.9800
C18 H18C 0.9800
C19 C20 1.397(8)
C19 C24 1.411(7)
C20 C21 1.421(8)
C20 C28 1.506(8)
C21 H21 0.9500
C21 C22 1.353(10)
C22 H22 0.9500
C22 C23 1.390(10)
C23 H23 0.9500
C23 C24 1.387(9)
C24 C25 1.535(8)
C25 H25 1.0000
C25 C26 1.527(8)
C25 C27 1.543(9)
C26 H26A 0.9800
C26 H26B 0.9800
C26 H26C 0.9800
C27 H27A 0.9800
C27 H27B 0.9800
C27 H27C 0.9800
C28 H28 1.0000
C28 C29 1.538(7)
C28 C30 1.529(8)
C29 H29A 0.9800
C29 H29B 0.9800
C29 H29C 0.9800
C30 H30A 0.9800
C30 H30B 0.9800
C30 H30C 0.9800
C31 H31A 0.9900
C31 H31B 0.9900
C31 C32 1.511(7)
C32 H32A 0.9900
C32 H32B 0.9900
C33 C34 1.389(8)
C33 C38 1.407(8)
C34 C35 1.392(7)
C34 C42 1.523(8)
C35 H35 0.9500
C35 C36 1.373(10)
C36 H36 0.9500
C36 C37 1.381(10)
C37 H37 0.9500
C37 C38 1.405(8)
C38 C39 1.518(9)
C39 H39 1.0000
C39 C40 1.526(9)
C39 C41 1.525(9)
C40 H40B 0.9800
C40 H40A 0.9800
C40 H40C 0.9800
C41 H41A 0.9800
C41 H41B 0.9800
C41 H41C 0.9800
C42 H42 1.0000
C42 C43 1.545(9)
C42 C44 1.540(9)
C43 H43A 0.9800
C43 H43B 0.9800
C43 H43C 0.9800
C44 H44A 0.9800
C44 H44B 0.9800
C44 H44C 0.9800
C45 C46 1.397(7)
C45 C50 1.403(7)
C46 C47 1.403(7)
C46 C54 1.520(7)
C47 H47 0.9500
C47 C48 1.377(8)
C48 H48 0.9500
C48 C49 1.367(9)
C49 H49 0.9500
C49 C50 1.385(8)
C50 C51 1.520(8)
C51 H51 1.0000
C51 C52 1.536(9)
C51 C53 1.526(8)
C52 H52A 0.9800
C52 H52B 0.9800
C52 H52C 0.9800
C53 H53A 0.9800
C53 H53B 0.9800
C53 H53C 0.9800
C54 H54 1.0000
C54 C55 1.524(8)
C54 C56 1.539(8)
C55 H55A 0.9800
C55 H55B 0.9800
C55 H55C 0.9800
C56 H56A 0.9800
C56 H56B 0.9800
C56 H56C 0.9800
